data_7158503
loop_
_publ_author_name
'Mao, Guoliang'
'Meng, Chenxiang'
'Cheng, Fangyuan'
'Wu, Wenbo'
'Gao, Yuan-Yuan'
'Li, Gao-Wei'
'Liu, Lantao'

_publ_section_title
;
 A palladium-catalyzed sequential Heck coupling/C-C bond activation
 approach to oxindoles with all-carbon-quaternary centers.
;
_journal_issue 8
_journal_name_full 'Organic &amp; biomolecular chemistry'
_journal_page_first 1642
_journal_page_last 1646
_journal_paper_doi 10.1039/d1ob02440j
_journal_volume 20
_journal_year 2022
_chemical_absolute_configuration unk
_chemical_formula_sum 'C21 H23 N O3'
_chemical_formula_weight 337.40
_space_group_crystal_system monoclinic
_space_group_IT_number 4
_space_group_name_Hall 'P 2yb'
_space_group_name_H-M_alt 'P 1 21 1'
_atom_sites_solution_hydrogens geom
_audit_creation_method SHELXL-2013
_audit_update_record
;
2021-11-06 deposited with the CCDC.	2022-01-25 downloaded from the CCDC.
;
_cell_angle_alpha 90
_cell_angle_beta 110.0190(10)
_cell_angle_gamma 90
_cell_formula_units_Z 2
_cell_length_a 8.2614(3)
_cell_length_b 13.2824(5)
_cell_length_c 8.9573(3)
_cell_measurement_reflns_used 4694
_cell_measurement_temperature 294(2)
_cell_measurement_theta_max 53.709
_cell_measurement_theta_min 5.248
_cell_volume 923.51(6)
_computing_cell_refinement 'Bruker SAINT'
_computing_data_collection 'Bruker APEX2'
_computing_data_reduction 'Bruker SAINT'
_computing_molecular_graphics 'Bruker SHELXTL'
_computing_publication_material 'Bruker SHELXTL'
_computing_structure_refinement 'SHELXL-2013 (Sheldrick, 2013)'
_computing_structure_solution 'SHELXS-97 (Sheldrick 2008)'
_diffrn_ambient_temperature 294(2)
_diffrn_measured_fraction_theta_full 0.990
_diffrn_measured_fraction_theta_max 0.991
_diffrn_measurement_device_type 'Bruker APEX-II CCD'
_diffrn_measurement_method '\f and \w scans'
_diffrn_radiation_type MoK\a
_diffrn_radiation_wavelength 0.71073
_diffrn_reflns_av_R_equivalents 0.0249
_diffrn_reflns_av_unetI/netI 0.0304
_diffrn_reflns_Laue_measured_fraction_full 0.990
_diffrn_reflns_Laue_measured_fraction_max 0.991
_diffrn_reflns_limit_h_max 10
_diffrn_reflns_limit_h_min -10
_diffrn_reflns_limit_k_max 16
_diffrn_reflns_limit_k_min -16
_diffrn_reflns_limit_l_max 11
_diffrn_reflns_limit_l_min -11
_diffrn_reflns_number 8924
_diffrn_reflns_point_group_measured_fraction_full 0.989
_diffrn_reflns_point_group_measured_fraction_max 0.984
_diffrn_reflns_theta_full 25.242
_diffrn_reflns_theta_max 25.996
_diffrn_reflns_theta_min 2.624
_exptl_absorpt_coefficient_mu 0.081
_exptl_absorpt_correction_T_max 0.7456
_exptl_absorpt_correction_T_min 0.6986
_exptl_absorpt_correction_type multi-scan
_exptl_absorpt_process_details sadabs
_exptl_crystal_colour colorless
_exptl_crystal_density_diffrn 1.213
_exptl_crystal_description prismatic
_exptl_crystal_F_000 360
_exptl_crystal_size_max 0.170
_exptl_crystal_size_mid 0.150
_exptl_crystal_size_min 0.120
_refine_diff_density_max 0.148
_refine_diff_density_min -0.115
_refine_diff_density_rms 0.023
_refine_ls_abs_structure_details
; 
 Flack x determined using 1308 quotients [(I+)-(I-)]/[(I+)+(I-)] 
 (Parsons and Flack (2004), Acta Cryst. A60, s61). 
;
_refine_ls_abs_structure_Flack -0.1(5)
_refine_ls_extinction_coef 0.12(3)
_refine_ls_extinction_expression Fc^*^=kFc[1+0.001xFc^2^\l^3^/sin(2\q)]^-1/4^
_refine_ls_extinction_method SHELXL
_refine_ls_goodness_of_fit_ref 1.032
_refine_ls_hydrogen_treatment constr
_refine_ls_matrix_type full
_refine_ls_number_parameters 231
_refine_ls_number_reflns 3570
_refine_ls_number_restraints 1
_refine_ls_restrained_S_all 1.032
_refine_ls_R_factor_all 0.0460
_refine_ls_R_factor_gt 0.0378
_refine_ls_shift/su_max 0.012
_refine_ls_shift/su_mean 0.000
_refine_ls_structure_factor_coef Fsqd
_refine_ls_weighting_details 'w=1/[\s^2^(Fo^2^)+(0.0549P)^2^+0.0713P] where P=(Fo^2^+2Fc^2^)/3'
_refine_ls_weighting_scheme calc
_refine_ls_wR_factor_gt 0.0959
_refine_ls_wR_factor_ref 0.1035
_reflns_Friedel_coverage 0.899
_reflns_Friedel_fraction_full 0.988
_reflns_Friedel_fraction_max 0.977
_reflns_number_gt 3110
_reflns_number_total 3570
_reflns_threshold_expression 'I > 2\s(I)'
_cod_data_source_file d1ob02440j2.cif
_cod_data_source_block mo_d8v21393_0m
_cod_depositor_comments 'Adding full bibliography for 7158503.cif.'
_cod_original_sg_symbol_H-M 'P 21'
_cod_database_code 7158503
_shelx_space_group_comment
; 
The symmetry employed for this shelxl refinement is uniquely defined 
by the following loop, which should always be used as a source of 
symmetry information in preference to the above space-group names. 
They are only intended as comments. 
;
_shelx_estimated_absorpt_t_min 0.986
_shelx_estimated_absorpt_t_max 0.990
_shelxl_version_number 2013-4

loop_
_space_group_symop_operation_xyz
'x, y, z'
'-x, y+1/2, -z'

loop_
_atom_site_label
_atom_site_type_symbol
_atom_site_fract_x
_atom_site_fract_y
_atom_site_fract_z
_atom_site_U_iso_or_equiv
_atom_site_adp_type
_atom_site_occupancy
_atom_site_site_symmetry_order
_atom_site_calc_flag
_atom_site_refinement_flags_posn
_atom_site_refinement_flags_adp
_atom_site_refinement_flags_occupancy
_atom_site_disorder_assembly
_atom_site_disorder_group
O1 O 0.5587(2) 0.4326(2) 0.7803(2) 0.0705(6) Uani 1 1 d . . . . .
O2 O 0.0768(3) 0.6536(4) 0.7867(3) 0.1199(12) Uani 1 1 d . . . . .
O3 O -0.0277(2) 0.46569(16) 0.2401(2) 0.0640(6) Uani 1 1 d . . . . .
N1 N 0.5844(2) 0.46218(16) 0.5383(2) 0.0501(5) Uani 1 1 d . . . . .
C1 C 0.4974(3) 0.4316(2) 0.3806(3) 0.0486(6) Uani 1 1 d . . . . .
C2 C 0.5482(4) 0.4451(3) 0.2505(3) 0.0664(8) Uani 1 1 d . . . . .
H2 H 0.6461 0.4820 0.2572 0.080 Uiso 1 1 calc R U . . .
C3 C 0.4465(5) 0.4010(3) 0.1090(3) 0.0788(10) Uani 1 1 d . . . . .
H3 H 0.4755 0.4094 0.0182 0.095 Uiso 1 1 calc R U . . .
C4 C 0.3049(5) 0.3455(3) 0.1007(3) 0.0754(10) Uani 1 1 d . . . . .
H4 H 0.2407 0.3155 0.0049 0.090 Uiso 1 1 calc R U . . .
C5 C 0.2540(4) 0.3327(2) 0.2328(3) 0.0627(8) Uani 1 1 d . . . . .
H5 H 0.1572 0.2947 0.2262 0.075 Uiso 1 1 calc R U . . .
C6 C 0.3511(3) 0.3779(2) 0.3730(3) 0.0474(6) Uani 1 1 d . . . . .
C7 C 0.3342(3) 0.3770(2) 0.5355(3) 0.0477(6) Uani 1 1 d . . . . .
C8 C 0.5032(3) 0.4259(2) 0.6359(3) 0.0490(6) Uani 1 1 d . . . . .
C9 C 0.7494(4) 0.5136(3) 0.5955(4) 0.0728(9) Uani 1 1 d . . . . .
H9A H 0.7590 0.5501 0.6907 0.109 Uiso 1 1 calc R U . . .
H9B H 0.7575 0.5597 0.5158 0.109 Uiso 1 1 calc R U . . .
H9C H 0.8407 0.4651 0.6179 0.109 Uiso 1 1 calc R U . . .
C10 C 0.3219(4) 0.2713(3) 0.5979(4) 0.0709(8) Uani 1 1 d . . . . .
H10A H 0.3209 0.2756 0.7045 0.106 Uiso 1 1 calc R U . . .
H10B H 0.4194 0.2322 0.5970 0.106 Uiso 1 1 calc R U . . .
H10C H 0.2178 0.2396 0.5312 0.106 Uiso 1 1 calc R U . . .
C11 C 0.1809(3) 0.4422(2) 0.5470(3) 0.0501(6) Uani 1 1 d . . . . .
H11A H 0.0755 0.4040 0.5002 0.060 Uiso 1 1 calc R U . . .
H11B H 0.1968 0.4514 0.6586 0.060 Uiso 1 1 calc R U . . .
C12 C 0.1551(3) 0.5444(2) 0.4698(3) 0.0484(6) Uani 1 1 d . . . . .
C13 C 0.0507(3) 0.5527(2) 0.3093(3) 0.0528(6) Uani 1 1 d . . . . .
C14 C 0.0260(4) 0.6436(3) 0.2290(4) 0.0725(9) Uani 1 1 d . . . . .
H14 H -0.0411 0.6466 0.1219 0.087 Uiso 1 1 calc R U . . .
C15 C 0.1011(6) 0.7288(3) 0.3086(5) 0.0861(10) Uani 1 1 d . . . . .
H15 H 0.0868 0.7900 0.2550 0.103 Uiso 1 1 calc R U . . .
C16 C 0.1966(5) 0.7244(3) 0.4658(5) 0.0785(10) Uani 1 1 d . . . . .
H16 H 0.2429 0.7834 0.5193 0.094 Uiso 1 1 calc R U . . .
C17 C 0.2267(3) 0.6331(2) 0.5488(3) 0.0591(7) Uani 1 1 d . . . . .
C18 C 0.3301(4) 0.6368(3) 0.7231(4) 0.0696(8) Uani 1 1 d . . . . .
H18A H 0.3914 0.5735 0.7525 0.083 Uiso 1 1 calc R U . . .
H18B H 0.4157 0.6895 0.7403 0.083 Uiso 1 1 calc R U . . .
C19 C 0.2306(4) 0.6549(2) 0.8327(4) 0.0653(8) Uani 1 1 d . . . . .
C20 C 0.3353(5) 0.6722(3) 1.0039(4) 0.0834(10) Uani 1 1 d . . . . .
H20A H 0.3405 0.7430 1.0263 0.125 Uiso 1 1 calc R U . . .
H20B H 0.4498 0.6467 1.0251 0.125 Uiso 1 1 calc R U . . .
H20C H 0.2828 0.6379 1.0699 0.125 Uiso 1 1 calc R U . . .
C21 C -0.1131(4) 0.4648(4) 0.0724(3) 0.0867(11) Uani 1 1 d . . . . .
H21A H -0.0325 0.4817 0.0205 0.130 Uiso 1 1 calc R U . . .
H21B H -0.2050 0.5131 0.0442 0.130 Uiso 1 1 calc R U . . .
H21C H -0.1593 0.3989 0.0394 0.130 Uiso 1 1 calc R U . . .

loop_
_atom_site_aniso_label
_atom_site_aniso_U_11
_atom_site_aniso_U_22
_atom_site_aniso_U_33
_atom_site_aniso_U_23
_atom_site_aniso_U_13
_atom_site_aniso_U_12
O1 0.0555(11) 0.1106(17) 0.0375(9) -0.0053(10) 0.0056(8) 0.0053(11)
O2 0.0641(15) 0.205(4) 0.0956(19) -0.034(2) 0.0341(14) -0.007(2)
O3 0.0505(10) 0.0835(14) 0.0463(10) -0.0113(9) 0.0011(8) -0.0077(10)
N1 0.0409(10) 0.0582(13) 0.0493(11) -0.0008(10) 0.0128(8) -0.0018(9)
C1 0.0476(13) 0.0556(14) 0.0437(12) 0.0055(11) 0.0170(10) 0.0120(11)
C2 0.0671(17) 0.082(2) 0.0596(16) 0.0144(15) 0.0335(13) 0.0118(15)
C3 0.095(3) 0.105(3) 0.0450(15) 0.0087(16) 0.0347(16) 0.026(2)
C4 0.079(2) 0.097(3) 0.0439(15) -0.0163(15) 0.0134(14) 0.0162(19)
C5 0.0563(16) 0.076(2) 0.0506(15) -0.0149(13) 0.0119(12) 0.0002(14)
C6 0.0448(12) 0.0577(15) 0.0399(12) -0.0027(11) 0.0148(10) 0.0042(11)
C7 0.0418(12) 0.0619(15) 0.0384(11) -0.0004(11) 0.0124(9) -0.0024(11)
C8 0.0388(12) 0.0650(15) 0.0407(12) -0.0011(11) 0.0104(9) 0.0076(11)
C9 0.0490(15) 0.074(2) 0.089(2) 0.0006(17) 0.0151(15) -0.0089(14)
C10 0.072(2) 0.073(2) 0.071(2) 0.0107(15) 0.0282(16) 0.0007(16)
C11 0.0383(12) 0.0739(17) 0.0397(11) -0.0046(12) 0.0157(9) -0.0063(11)
C12 0.0339(11) 0.0696(16) 0.0441(13) -0.0071(12) 0.0166(10) -0.0014(11)
C13 0.0394(12) 0.0694(17) 0.0490(13) -0.0054(13) 0.0142(10) 0.0009(12)
C14 0.0728(19) 0.084(2) 0.0590(17) 0.0092(17) 0.0208(15) 0.0100(18)
C15 0.098(3) 0.072(2) 0.090(2) 0.0092(19) 0.035(2) 0.003(2)
C16 0.075(2) 0.066(2) 0.098(3) -0.0190(18) 0.034(2) -0.0117(17)
C17 0.0430(13) 0.0731(18) 0.0632(16) -0.0189(15) 0.0208(12) -0.0062(13)
C18 0.0505(15) 0.088(2) 0.0666(18) -0.0318(17) 0.0157(13) -0.0067(15)
C19 0.0583(17) 0.0682(19) 0.0683(18) -0.0155(15) 0.0203(14) -0.0047(14)
C20 0.097(3) 0.093(2) 0.0614(18) -0.0087(17) 0.0288(17) -0.007(2)
C21 0.0677(19) 0.127(3) 0.0486(16) -0.0175(19) -0.0013(13) -0.004(2)

loop_
_atom_type_symbol
_atom_type_description
_atom_type_scat_dispersion_real
_atom_type_scat_dispersion_imag
_atom_type_scat_source
C C 0.0033 0.0016 'International Tables Vol C Tables 4.2.6.8 and 6.1.1.4'
H H 0.0000 0.0000 'International Tables Vol C Tables 4.2.6.8 and 6.1.1.4'
N N 0.0061 0.0033 'International Tables Vol C Tables 4.2.6.8 and 6.1.1.4'
O O 0.0106 0.0060 'International Tables Vol C Tables 4.2.6.8 and 6.1.1.4'

loop_
_geom_angle_atom_site_label_1
_geom_angle_atom_site_label_2
_geom_angle_atom_site_label_3
_geom_angle
_geom_angle_site_symmetry_1
_geom_angle_site_symmetry_3
_geom_angle_publ_flag
C13 O3 C21 118.2(3) . . ?
C8 N1 C1 110.4(2) . . ?
C8 N1 C9 123.3(2) . . ?
C1 N1 C9 125.8(2) . . ?
C2 C1 C6 122.5(2) . . ?
C2 C1 N1 127.8(3) . . ?
C6 C1 N1 109.58(19) . . ?
C1 C2 C3 116.9(3) . . ?
C1 C2 H2 121.5 . . ?
C3 C2 H2 121.5 . . ?
C4 C3 C2 121.2(3) . . ?
C4 C3 H3 119.4 . . ?
C2 C3 H3 119.4 . . ?
C3 C4 C5 121.5(3) . . ?
C3 C4 H4 119.3 . . ?
C5 C4 H4 119.3 . . ?
C6 C5 C4 118.0(3) . . ?
C6 C5 H5 121.0 . . ?
C4 C5 H5 121.0 . . ?
C5 C6 C1 119.8(2) . . ?
C5 C6 C7 131.3(2) . . ?
C1 C6 C7 108.9(2) . . ?
C6 C7 C8 101.4(2) . . ?
C6 C7 C10 113.5(2) . . ?
C8 C7 C10 109.8(2) . . ?
C6 C7 C11 113.7(2) . . ?
C8 C7 C11 108.9(2) . . ?
C10 C7 C11 109.2(2) . . ?
O1 C8 N1 124.6(2) . . ?
O1 C8 C7 126.4(2) . . ?
N1 C8 C7 109.02(19) . . ?
N1 C9 H9A 109.5 . . ?
N1 C9 H9B 109.5 . . ?
H9A C9 H9B 109.5 . . ?
N1 C9 H9C 109.5 . . ?
H9A C9 H9C 109.5 . . ?
H9B C9 H9C 109.5 . . ?
C7 C10 H10A 109.5 . . ?
C7 C10 H10B 109.5 . . ?
H10A C10 H10B 109.5 . . ?
C7 C10 H10C 109.5 . . ?
H10A C10 H10C 109.5 . . ?
H10B C10 H10C 109.5 . . ?
C12 C11 C7 117.31(19) . . ?
C12 C11 H11A 108.0 . . ?
C7 C11 H11A 108.0 . . ?
C12 C11 H11B 108.0 . . ?
C7 C11 H11B 108.0 . . ?
H11A C11 H11B 107.2 . . ?
C17 C12 C13 117.3(3) . . ?
C17 C12 C11 124.0(2) . . ?
C13 C12 C11 118.8(2) . . ?
O3 C13 C14 122.6(2) . . ?
O3 C13 C12 115.4(2) . . ?
C14 C13 C12 122.0(3) . . ?
C15 C14 C13 119.4(3) . . ?
C15 C14 H14 120.3 . . ?
C13 C14 H14 120.3 . . ?
C16 C15 C14 120.2(4) . . ?
C16 C15 H15 119.9 . . ?
C14 C15 H15 119.9 . . ?
C15 C16 C17 121.5(3) . . ?
C15 C16 H16 119.3 . . ?
C17 C16 H16 119.3 . . ?
C12 C17 C16 119.6(3) . . ?
C12 C17 C18 123.1(3) . . ?
C16 C17 C18 117.3(3) . . ?
C19 C18 C17 116.2(2) . . ?
C19 C18 H18A 108.2 . . ?
C17 C18 H18A 108.2 . . ?
C19 C18 H18B 108.2 . . ?
C17 C18 H18B 108.2 . . ?
H18A C18 H18B 107.4 . . ?
O2 C19 C20 121.9(3) . . ?
O2 C19 C18 121.9(3) . . ?
C20 C19 C18 116.2(3) . . ?
C19 C20 H20A 109.5 . . ?
C19 C20 H20B 109.5 . . ?
H20A C20 H20B 109.5 . . ?
C19 C20 H20C 109.5 . . ?
H20A C20 H20C 109.5 . . ?
H20B C20 H20C 109.5 . . ?
O3 C21 H21A 109.5 . . ?
O3 C21 H21B 109.5 . . ?
H21A C21 H21B 109.5 . . ?
O3 C21 H21C 109.5 . . ?
H21A C21 H21C 109.5 . . ?
H21B C21 H21C 109.5 . . ?

loop_
_geom_bond_atom_site_label_1
_geom_bond_atom_site_label_2
_geom_bond_distance
_geom_bond_site_symmetry_2
_geom_bond_publ_flag
O1 C8 1.218(3) . ?
O2 C19 1.194(4) . ?
O3 C13 1.366(4) . ?
O3 C21 1.424(3) . ?
N1 C8 1.360(3) . ?
N1 C1 1.408(3) . ?
N1 C9 1.452(4) . ?
C1 C2 1.378(4) . ?
C1 C6 1.386(4) . ?
C2 C3 1.388(5) . ?
C2 H2 0.9300 . ?
C3 C4 1.363(5) . ?
C3 H3 0.9300 . ?
C4 C5 1.395(4) . ?
C4 H4 0.9300 . ?
C5 C6 1.375(4) . ?
C5 H5 0.9300 . ?
C6 C7 1.510(3) . ?
C7 C8 1.523(3) . ?
C7 C10 1.528(4) . ?
C7 C11 1.567(4) . ?
C9 H9A 0.9600 . ?
C9 H9B 0.9600 . ?
C9 H9C 0.9600 . ?
C10 H10A 0.9600 . ?
C10 H10B 0.9600 . ?
C10 H10C 0.9600 . ?
C11 C12 1.505(4) . ?
C11 H11A 0.9700 . ?
C11 H11B 0.9700 . ?
C12 C17 1.397(4) . ?
C12 C13 1.405(3) . ?
C13 C14 1.384(4) . ?
C14 C15 1.369(6) . ?
C14 H14 0.9300 . ?
C15 C16 1.359(5) . ?
C15 H15 0.9300 . ?
C16 C17 1.400(5) . ?
C16 H16 0.9300 . ?
C17 C18 1.501(4) . ?
C18 C19 1.500(4) . ?
C18 H18A 0.9700 . ?
C18 H18B 0.9700 . ?
C19 C20 1.498(4) . ?
C20 H20A 0.9600 . ?
C20 H20B 0.9600 . ?
C20 H20C 0.9600 . ?
C21 H21A 0.9600 . ?
C21 H21B 0.9600 . ?
C21 H21C 0.9600 . ?

loop_
_geom_hbond_atom_site_label_D
_geom_hbond_atom_site_label_H
_geom_hbond_atom_site_label_A
_geom_hbond_distance_DH
_geom_hbond_distance_HA
_geom_hbond_distance_DA
_geom_hbond_angle_DHA
_geom_hbond_site_symmetry_A
C18 H18A O1 0.97 2.29 3.243(4) 167.8 .

loop_
_geom_torsion_atom_site_label_1
_geom_torsion_atom_site_label_2
_geom_torsion_atom_site_label_3
_geom_torsion_atom_site_label_4
_geom_torsion
_geom_torsion_site_symmetry_1
_geom_torsion_site_symmetry_2
_geom_torsion_site_symmetry_3
_geom_torsion_site_symmetry_4
_geom_torsion_publ_flag
C8 N1 C1 C2 -173.4(3) . . . . ?
C9 N1 C1 C2 -1.0(4) . . . . ?
C8 N1 C1 C6 2.8(3) . . . . ?
C9 N1 C1 C6 175.2(3) . . . . ?
C6 C1 C2 C3 -0.8(4) . . . . ?
N1 C1 C2 C3 175.0(3) . . . . ?
C1 C2 C3 C4 -1.1(5) . . . . ?
C2 C3 C4 C5 1.5(5) . . . . ?
C3 C4 C5 C6 0.1(5) . . . . ?
C4 C5 C6 C1 -1.9(4) . . . . ?
C4 C5 C6 C7 -178.4(3) . . . . ?
C2 C1 C6 C5 2.3(4) . . . . ?
N1 C1 C6 C5 -174.2(2) . . . . ?
C2 C1 C6 C7 179.5(2) . . . . ?
N1 C1 C6 C7 3.1(3) . . . . ?
C5 C6 C7 C8 169.9(3) . . . . ?
C1 C6 C7 C8 -6.9(3) . . . . ?
C5 C6 C7 C10 52.2(4) . . . . ?
C1 C6 C7 C10 -124.6(2) . . . . ?
C5 C6 C7 C11 -73.4(4) . . . . ?
C1 C6 C7 C11 109.8(2) . . . . ?
C1 N1 C8 O1 172.9(3) . . . . ?
C9 N1 C8 O1 0.2(4) . . . . ?
C1 N1 C8 C7 -7.5(3) . . . . ?
C9 N1 C8 C7 179.9(2) . . . . ?
C6 C7 C8 O1 -171.7(3) . . . . ?
C10 C7 C8 O1 -51.4(4) . . . . ?
C11 C7 C8 O1 68.1(3) . . . . ?
C6 C7 C8 N1 8.7(3) . . . . ?
C10 C7 C8 N1 129.0(2) . . . . ?
C11 C7 C8 N1 -111.5(2) . . . . ?
C6 C7 C11 C12 -43.6(3) . . . . ?
C8 C7 C11 C12 68.7(3) . . . . ?
C10 C7 C11 C12 -171.4(2) . . . . ?
C7 C11 C12 C17 -92.4(3) . . . . ?
C7 C11 C12 C13 88.7(3) . . . . ?
C21 O3 C13 C14 11.3(4) . . . . ?
C21 O3 C13 C12 -170.3(2) . . . . ?
C17 C12 C13 O3 -175.0(2) . . . . ?
C11 C12 C13 O3 3.9(3) . . . . ?
C17 C12 C13 C14 3.4(4) . . . . ?
C11 C12 C13 C14 -177.7(2) . . . . ?
O3 C13 C14 C15 176.3(3) . . . . ?
C12 C13 C14 C15 -1.9(5) . . . . ?
C13 C14 C15 C16 -1.1(6) . . . . ?
C14 C15 C16 C17 2.6(6) . . . . ?
C13 C12 C17 C16 -1.8(4) . . . . ?
C11 C12 C17 C16 179.3(3) . . . . ?
C13 C12 C17 C18 175.4(2) . . . . ?
C11 C12 C17 C18 -3.5(4) . . . . ?
C15 C16 C17 C12 -1.1(5) . . . . ?
C15 C16 C17 C18 -178.5(3) . . . . ?
C12 C17 C18 C19 -89.6(4) . . . . ?
C16 C17 C18 C19 87.7(4) . . . . ?
C17 C18 C19 O2 9.4(6) . . . . ?
C17 C18 C19 C20 -172.2(3) . . . . ?
